data_7041051
loop_
_publ_author_name
'Gil-Garc\'ia, Rub\'en'
'Ugalde, Mar\'ia'
'Busto, Natalia'
'Lozano, H\'ector J'
'Leal, Jos\'e M'
'P\'erez, Bego\~na'
'Madariaga, Gotzon'
'Insausti, Maite'
'Lezama, Luis'
'Sanz, Roberto'
'G\'omez-Sainz, Lidia M'
'Garc\'ia, Bego\~na'
'Garc\'ia-Tojal, Javier'

_publ_section_title
;
 Selectivity of a thiosemicarbazonatocopper(ii) complex towards duplex
 RNA. Relevant noncovalent interactions both in solid state and solution.
;
_journal_issue 46
_journal_name_full 'Dalton transactions (Cambridge, England : 2003)'
_journal_page_first 18704
_journal_page_last 18718
_journal_paper_doi 10.1039/c6dt02907h
_journal_volume 45
_journal_year 2016
_chemical_formula_moiety 'C19 H20 Cu2 N13 O S2, Cl O4'
_chemical_formula_sum 'C19 H20 Cl Cu2 N13 O5 S2'
_chemical_formula_weight 737.13
_space_group_IT_number 14
_symmetry_cell_setting monoclinic
_symmetry_space_group_name_Hall '-P 2yn'
_symmetry_space_group_name_H-M 'P 1 21/n 1'
_atom_sites_solution_hydrogens mixed
_audit_creation_date 2015-05-05T11:59:29-00:00
_audit_creation_method 'WinGX routine CIF_UPDATE'
_audit_update_record
;
2016-06-06 deposited with the CCDC.
2016-10-26 downloaded from the CCDC.
;
_cell_angle_alpha 90
_cell_angle_beta 94.41(3)
_cell_angle_gamma 90
_cell_formula_units_Z 4
_cell_length_a 9.120(2)
_cell_length_b 21.317(4)
_cell_length_c 13.736(3)
_cell_measurement_temperature 293(2)
_cell_volume 2662.5(10)
_computing_cell_refinement 'CELL (Stoe & Cie, 1998b)'
_computing_data_collection 'EXPOSE (Stoe & Cie, 1998a)'
_computing_data_reduction 'INTEGRATE (Stoe & Cie, 1998c)'
_computing_molecular_graphics 'Mercury (Macrae et al., 2006)'
_computing_publication_material 'WinGX (Farrugia, 1999)'
_computing_structure_refinement 'SHELXL-2014/7 (Sheldrick, 2014)'
_computing_structure_solution 'SIR97 (Altomare et al., 1999)'
_diffrn_ambient_temperature 293(2)
_diffrn_measured_fraction_theta_full 0.976
_diffrn_measured_fraction_theta_max 0.968
_diffrn_measurement_device_type 'Stoe IPDS I'
_diffrn_radiation_type MoK\a
_diffrn_radiation_wavelength 0.71073
_diffrn_reflns_av_R_equivalents 0.2263
_diffrn_reflns_Laue_measured_fraction_full 0.976
_diffrn_reflns_Laue_measured_fraction_max 0.968
_diffrn_reflns_limit_h_max 11
_diffrn_reflns_limit_h_min -11
_diffrn_reflns_limit_k_max 25
_diffrn_reflns_limit_k_min -26
_diffrn_reflns_limit_l_max 16
_diffrn_reflns_limit_l_min -16
_diffrn_reflns_number 20820
_diffrn_reflns_point_group_measured_fraction_full 0.976
_diffrn_reflns_point_group_measured_fraction_max 0.968
_diffrn_reflns_theta_full 25
_diffrn_reflns_theta_max 25.935
_diffrn_reflns_theta_min 1.911
_exptl_absorpt_coefficient_mu 1.916
_exptl_absorpt_correction_T_max 0.9443
_exptl_absorpt_correction_T_min 0.7744
_exptl_absorpt_correction_type gaussian
_exptl_absorpt_process_details
;
        a grid of  8 x  8 x  8 =   512 sampling points was used
;
_exptl_crystal_colour 'dark green'
_exptl_crystal_density_diffrn 1.839
_exptl_crystal_description prism
_exptl_crystal_F_000 1488
_exptl_crystal_size_max 0.15
_exptl_crystal_size_mid 0.12
_exptl_crystal_size_min 0.10
_refine_diff_density_max 0.784
_refine_diff_density_min -0.391
_refine_diff_density_rms 0.085
_refine_ls_extinction_method none
_refine_ls_goodness_of_fit_ref 0.716
_refine_ls_hydrogen_treatment mixed
_refine_ls_matrix_type full
_refine_ls_number_parameters 385
_refine_ls_number_reflns 5032
_refine_ls_number_restraints 37
_refine_ls_restrained_S_all 0.718
_refine_ls_R_factor_all 0.2133
_refine_ls_R_factor_gt 0.0503
_refine_ls_shift/su_max 0
_refine_ls_shift/su_mean 0
_refine_ls_structure_factor_coef Fsqd
_refine_ls_weighting_details 'w=1/[\s^2^(Fo^2^)] where P=(Fo^2^+2Fc^2^)/3'
_refine_ls_weighting_scheme calc
_refine_ls_wR_factor_ref 0.0867
_reflns_number_gt 1468
_reflns_number_total 5032
_reflns_threshold_expression 'I > 2\s(I)'
_cod_data_source_file c6dt02907h2.cif
_cod_data_source_block comp1
_cod_depositor_comments 'Adding full bibliography for 7041051--7041054.cif.'
_cod_original_cell_volume 2662.5(9)
_cod_original_sg_symbol_H-M 'P 21/n'
_cod_database_code 7041051

loop_
_space_group_symop_operation_xyz
'x, y, z'
'-x+1/2, y+1/2, -z+1/2'
'-x, -y, -z'
'x-1/2, -y-1/2, z-1/2'

loop_
_atom_site_label
_atom_site_fract_x
_atom_site_fract_y
_atom_site_fract_z
_atom_site_U_iso_or_equiv
_atom_site_adp_type
_atom_site_calc_flag
_atom_site_occupancy
_atom_site_type_symbol
Cu1 0.37823(11) 0.09070(4) 0.12111(10) 0.0443(3) Uani d 1 Cu
S11 0.1774(3) 0.04020(10) 0.0548(2) 0.0565(8) Uani d 1 S
N11 0.5887(7) 0.1158(3) 0.1416(5) 0.042(2) Uani d 1 N
N21 0.4671(7) 0.0076(3) 0.1235(5) 0.0340(19) Uani d 1 N
N31 0.3866(8) -0.0464(3) 0.1092(6) 0.041(2) Uani d 1 N
N41 0.1555(7) -0.0827(3) 0.0707(5) 0.059(2) Uani d 1 N
H411 0.186 -0.1204 0.0819 0.089 Uiso calc 1 H
H412 0.0645 -0.076 0.0526 0.089 Uiso calc 1 H
C11 0.6483(9) 0.1717(4) 0.1419(7) 0.051(3) Uani d 1 C
H11 0.5872 0.2063 0.1305 0.077 Uiso calc 1 H
C21 0.8019(10) 0.1818(4) 0.1588(7) 0.054(3) Uani d 1 C
H21 0.8409 0.2222 0.1591 0.082 Uiso calc 1 H
C31 0.8912(9) 0.1308(4) 0.1746(7) 0.051(3) Uani d 1 C
H31 0.9924 0.1359 0.1855 0.076 Uiso calc 1 H
C41 0.8304(9) 0.0721(4) 0.1742(6) 0.043(2) Uani d 1 C
H41 0.8899 0.0371 0.1871 0.065 Uiso calc 1 H
C51 0.6826(9) 0.0650(4) 0.1549(7) 0.040(2) Uani d 1 C
C61 0.6083(10) 0.0046(4) 0.1446(7) 0.046(3) Uani d 1 C
H61 0.6583 -0.0333 0.1525 0.069 Uiso calc 1 H
C71 0.2500(10) -0.0343(4) 0.0816(7) 0.043(2) Uani d 1 C
Cu2 0.47115(12) 0.11765(5) 0.35791(9) 0.0487(4) Uani d 1 Cu
S12 0.2634(3) 0.06122(10) 0.3223(2) 0.0567(8) Uani d 1 S
O1W 0.4482(8) 0.1372(4) 0.5222(6) 0.102(2) Uani d 1 O
H1W1 0.450(11) 0.1741(6) 0.5468(14) 0.154 Uiso d 1 H
H1W2 0.375(9) 0.118(4) 0.544(9) 0.154 Uiso d 1 H
N12 0.6837(8) 0.1446(4) 0.3828(6) 0.055(2) Uani d 1 N
N22 0.5616(8) 0.0342(3) 0.3820(5) 0.044(2) Uani d 1 N
N32 0.4823(8) -0.0216(3) 0.3766(6) 0.047(2) Uani d 1 N
N42 0.2518(7) -0.0606(3) 0.3463(5) 0.058(2) Uani d 1 N
H421 0.287 -0.0973 0.3598 0.087 Uiso calc 1 H
H422 0.1595 -0.0561 0.3301 0.087 Uiso calc 1 H
C12 0.7464(11) 0.2014(5) 0.3878(8) 0.067(3) Uani d 1 C
H12 0.6881 0.2363 0.372 0.1 Uiso calc 1 H
C22 0.8936(13) 0.2105(6) 0.4154(9) 0.084(4) Uani d 1 C
H22 0.933 0.2507 0.4173 0.127 Uiso calc 1 H
C32 0.9819(13) 0.1597(7) 0.4400(9) 0.091(4) Uani d 1 C
H32 1.0818 0.1649 0.4572 0.136 Uiso calc 1 H
C42 0.9192(10) 0.1012(6) 0.4386(8) 0.079(3) Uani d 1 C
H42 0.9766 0.0666 0.4578 0.119 Uiso calc 1 H
C52 0.7740(10) 0.0928(5) 0.4096(7) 0.059(3) Uani d 1 C
C62 0.7006(10) 0.0338(5) 0.4084(8) 0.056(3) Uani d 1 C
H62 0.7502 -0.0032 0.4258 0.084 Uiso calc 1 H
C72 0.3399(10) -0.0110(4) 0.3507(7) 0.045(3) Uani d 1 C
N1 0.2524(9) 0.2871(4) 0.3618(7) 0.067(2) Uani d 1 N
N3 0.3785(8) 0.1973(3) 0.3138(6) 0.053(2) Uani d 1 N
N6 0.0537(8) 0.3406(3) 0.2580(7) 0.100(3) Uani d 1 N
H6B 0.0008 0.3434 0.2036 0.15 Uiso calc 1 H
H6A 0.0408 0.3667 0.3044 0.15 Uiso calc 1 H
N7 0.1175(7) 0.2524(3) 0.1106(7) 0.059(2) Uani d 1 N
N9 0.2884(7) 0.1727(3) 0.1447(6) 0.0423(19) Uani d 1 N
C2 0.3521(11) 0.2435(4) 0.3782(8) 0.063(3) Uani d 1 C
H2 0.4083 0.2441 0.4377 0.094 Uiso calc 1 H
C4 0.2910(10) 0.2079(4) 0.2289(8) 0.048(2) Uani d 1 C
C5 0.1853(11) 0.2566(5) 0.2116(10) 0.073(3) Uani d 1 C
C6 0.1562(12) 0.2959(5) 0.2705(11) 0.083(3) Uani d 1 C
C8 0.1870(9) 0.2029(4) 0.0820(8) 0.049(3) Uani d 1 C
H8 0.1676 0.1879 0.0187 0.073 Uiso calc 1 H
Cl1 0.8809(3) 0.86672(11) 0.2727(3) 0.0660(8) Uani d 1 Cl
O11 1.0025(9) 0.8297(3) 0.2972(7) 0.123(3) Uani d 1 O
O21 0.8301(11) 0.8594(4) 0.1730(7) 0.139(4) Uani d 1 O
O31 0.7699(9) 0.8499(4) 0.3308(7) 0.147(4) Uani d 1 O
O41 0.9191(8) 0.9303(3) 0.2934(7) 0.124(3) Uani d 1 O

loop_
_atom_site_aniso_label
_atom_site_aniso_U_11
_atom_site_aniso_U_22
_atom_site_aniso_U_33
_atom_site_aniso_U_12
_atom_site_aniso_U_13
_atom_site_aniso_U_23
Cu1 0.0359(6) 0.0392(6) 0.0577(9) -0.0019(5) 0.0032(6) -0.0043(6)
S11 0.0435(15) 0.0440(14) 0.080(2) -0.0021(11) -0.0071(15) -0.0039(14)
N11 0.045(4) 0.034(4) 0.049(6) -0.004(4) 0.011(4) -0.003(4)
N21 0.033(5) 0.034(4) 0.035(5) -0.007(3) 0.004(4) -0.003(3)
N31 0.031(4) 0.035(4) 0.057(6) -0.007(4) 0.008(4) -0.004(4)
N41 0.048(5) 0.040(4) 0.087(7) -0.017(4) -0.006(4) 0.000(4)
C11 0.039(6) 0.053(6) 0.063(8) -0.005(5) 0.015(6) -0.005(5)
C21 0.042(6) 0.049(6) 0.073(9) -0.020(5) 0.010(6) 0.001(5)
C31 0.028(5) 0.058(6) 0.067(8) -0.013(5) 0.010(5) -0.008(5)
C41 0.028(5) 0.058(6) 0.044(7) 0.005(4) 0.004(5) 0.004(5)
C51 0.028(5) 0.048(6) 0.043(7) -0.004(4) 0.005(5) -0.003(5)
C61 0.038(6) 0.041(6) 0.062(8) 0.007(5) 0.013(5) -0.007(5)
C71 0.049(6) 0.035(5) 0.045(7) -0.013(5) 0.007(5) -0.017(4)
Cu2 0.0453(7) 0.0486(7) 0.0535(9) 0.0009(6) 0.0108(6) -0.0068(6)
S12 0.0453(15) 0.0528(16) 0.072(2) 0.0005(12) 0.0037(15) 0.0027(14)
O1W 0.098(6) 0.130(7) 0.079(5) 0.035(5) 0.007(5) -0.022(5)
N12 0.055(5) 0.073(5) 0.040(6) -0.009(4) 0.027(4) -0.014(4)
N22 0.037(5) 0.061(5) 0.034(6) 0.008(4) -0.001(4) -0.003(4)
N32 0.047(5) 0.044(5) 0.053(6) -0.003(4) 0.014(5) -0.001(4)
N42 0.049(5) 0.052(5) 0.073(7) -0.010(4) 0.010(5) 0.003(4)
C12 0.069(6) 0.077(6) 0.056(8) -0.029(5) 0.010(6) -0.039(6)
C22 0.076(7) 0.106(8) 0.074(10) -0.039(6) 0.022(7) -0.042(7)
C32 0.052(7) 0.150(10) 0.070(10) -0.038(5) 0.008(7) -0.013(9)
C42 0.036(5) 0.131(8) 0.073(9) -0.012(5) 0.019(5) -0.004(7)
C52 0.049(6) 0.085(6) 0.045(7) -0.014(5) 0.010(5) -0.011(6)
C62 0.036(6) 0.077(6) 0.054(8) 0.016(4) 0.003(6) 0.016(5)
C72 0.040(6) 0.053(6) 0.045(8) -0.004(5) 0.014(5) 0.002(5)
N1 0.046(5) 0.049(5) 0.107(6) -0.008(4) 0.016(4) 0.009(5)
N3 0.069(6) 0.044(5) 0.048(5) -0.008(4) 0.021(4) -0.014(4)
N6 0.058(5) 0.040(5) 0.203(11) 0.018(3) 0.012(5) 0.022(5)
N7 0.034(4) 0.039(4) 0.104(6) -0.003(4) 0.005(4) 0.032(5)
N9 0.032(4) 0.046(4) 0.048(5) -0.012(3) -0.006(4) 0.012(4)
C2 0.066(7) 0.041(6) 0.085(9) -0.009(5) 0.028(7) -0.021(6)
C4 0.045(6) 0.034(5) 0.067(7) -0.005(4) 0.012(4) 0.009(4)
C5 0.067(7) 0.043(6) 0.112(7) -0.002(4) 0.019(6) 0.001(5)
C6 0.071(7) 0.046(6) 0.132(8) 0.014(5) 0.007(6) -0.001(6)
C8 0.036(6) 0.054(6) 0.053(8) -0.010(5) -0.019(5) 0.011(5)
Cl1 0.0486(16) 0.0509(17) 0.100(3) 0.0030(13) 0.0140(17) -0.0086(15)
O11 0.095(6) 0.098(6) 0.177(10) 0.045(5) 0.014(6) -0.002(6)
O21 0.192(10) 0.149(8) 0.068(8) -0.003(7) -0.051(7) -0.018(6)
O31 0.087(6) 0.204(9) 0.158(10) -0.040(6) 0.057(7) -0.030(7)
O41 0.123(7) 0.041(4) 0.203(11) 0.002(4) -0.027(7) -0.032(5)

loop_
_atom_type_symbol
_atom_type_description
_atom_type_scat_dispersion_real
_atom_type_scat_dispersion_imag
_atom_type_scat_source
C C 0.0033 0.0016 'International Tables Vol C Tables 4.2.6.8 and 6.1.1.4'
N N 0.0061 0.0033 'International Tables Vol C Tables 4.2.6.8 and 6.1.1.4'
O O 0.0106 0.006 'International Tables Vol C Tables 4.2.6.8 and 6.1.1.4'
S S 0.1246 0.1234 'International Tables Vol C Tables 4.2.6.8 and 6.1.1.4'
Cl Cl 0.1484 0.1585 'International Tables Vol C Tables 4.2.6.8 and 6.1.1.4'
Cu Cu 0.3201 1.2651 'International Tables Vol C Tables 4.2.6.8 and 6.1.1.4'
H H 0 0 'International Tables Vol C Tables 4.2.6.8 and 6.1.1.4'

loop_
_geom_angle_atom_site_label_1
_geom_angle_atom_site_label_2
_geom_angle_atom_site_label_3
_geom_angle
N21 Cu1 N9 169.5(3)
N21 Cu1 N11 81.2(3)
N9 Cu1 N11 98.5(3)
N21 Cu1 S11 84.1(2)
N9 Cu1 S11 98.9(2)
N11 Cu1 S11 158.3(2)
C71 S11 Cu1 93.8(3)
C11 N11 C51 117.4(7)
C11 N11 Cu1 129.8(6)
C51 N11 Cu1 112.9(5)
C61 N21 N31 120.0(7)
C61 N21 Cu1 116.9(5)
N31 N21 Cu1 123.0(5)
C71 N31 N21 111.3(7)
C71 N41 H411 120
C71 N41 H412 120
H411 N41 H412 120
N11 C11 C21 122.8(8)
N11 C11 H11 118.6
C21 C11 H11 118.6
C31 C21 C11 118.3(8)
C31 C21 H21 120.8
C11 C21 H21 120.8
C21 C31 C41 119.4(8)
C21 C31 H31 120.3
C41 C31 H31 120.3
C51 C41 C31 119.8(8)
C51 C41 H41 120.1
C31 C41 H41 120.1
C41 C51 N11 122.1(7)
C41 C51 C61 124.3(8)
N11 C51 C61 113.6(7)
N21 C61 C51 115.1(7)
N21 C61 H61 122.5
C51 C61 H61 122.5
N31 C71 N41 118.1(8)
N31 C71 S11 125.6(6)
N41 C71 S11 116.3(7)
N3 Cu2 N22 171.7(3)
N3 Cu2 N12 101.0(3)
N22 Cu2 N12 81.1(3)
N3 Cu2 S12 93.4(2)
N22 Cu2 S12 83.7(2)
N12 Cu2 S12 163.9(2)
N3 Cu2 O1W 94.4(3)
N22 Cu2 O1W 93.8(3)
N12 Cu2 O1W 86.6(3)
S12 Cu2 O1W 99.7(2)
C72 S12 Cu2 96.2(4)
Cu2 O1W H1W1 123(3)
Cu2 O1W H1W2 112(8)
H1W1 O1W H1W2 107(9)
C12 N12 C52 117.1(9)
C12 N12 Cu2 131.7(7)
C52 N12 Cu2 110.8(6)
C62 N22 N32 120.3(8)
C62 N22 Cu2 116.1(7)
N32 N22 Cu2 123.5(6)
C72 N32 N22 111.1(7)
C72 N42 H421 120
C72 N42 H422 120
H421 N42 H422 120
N12 C12 C22 122.9(11)
N12 C12 H12 118.5
C22 C12 H12 118.5
C32 C22 C12 119.7(11)
C32 C22 H22 120.2
C12 C22 H22 120.2
C42 C32 C22 118.5(12)
C42 C32 H32 120.8
C22 C32 H32 120.8
C52 C42 C32 121.1(12)
C52 C42 H42 119.5
C32 C42 H42 119.5
C42 C52 N12 120.6(10)
C42 C52 C62 124.2(11)
N12 C52 C62 115.1(9)
N22 C62 C52 116.6(9)
N22 C62 H62 121.7
C52 C62 H62 121.7
N42 C72 N32 116.7(8)
N42 C72 S12 117.9(7)
N32 C72 S12 125.3(7)
C2 N1 C6 126.3(10)
C2 N3 C4 108.2(8)
C2 N3 Cu2 121.1(7)
C4 N3 Cu2 127.4(6)
C6 N6 H6B 120
C6 N6 H6A 120
H6B N6 H6A 120
C8 N7 C5 98.8(8)
C8 N9 C4 103.8(8)
C8 N9 Cu1 125.6(7)
C4 N9 Cu1 129.9(7)
N1 C2 N3 124.0(11)
N1 C2 H2 118
N3 C2 H2 118
N9 C4 N3 126.3(8)
N9 C4 C5 106.8(10)
N3 C4 C5 126.9(10)
C6 C5 C4 125.0(14)
C6 C5 N7 125.0(12)
C4 C5 N7 110.0(10)
C5 C6 N6 126.6(15)
C5 C6 N1 109.4(11)
N6 C6 N1 124.0(11)
N7 C8 N9 120.6(9)
N7 C8 H8 119.7
N9 C8 H8 119.7
O11 Cl1 O31 108.7(6)
O11 Cl1 O21 111.6(6)
O31 Cl1 O21 109.2(6)
O11 Cl1 O41 108.4(5)
O31 Cl1 O41 108.1(6)
O21 Cl1 O41 110.7(6)

loop_
_geom_bond_atom_site_label_1
_geom_bond_atom_site_label_2
_geom_bond_distance
Cu1 N21 1.947(6)
Cu1 N9 1.967(7)
Cu1 N11 1.992(6)
Cu1 S11 2.255(3)
S11 C71 1.749(9)
N11 C11 1.311(9)
N11 C51 1.384(9)
N21 C61 1.300(9)
N21 N31 1.372(8)
N31 C71 1.300(10)
N41 C71 1.346(9)
N41 H411 0.86
N41 H412 0.86
C11 C21 1.419(11)
C11 H11 0.93
C21 C31 1.366(11)
C21 H21 0.93
C31 C41 1.369(10)
C31 H31 0.93
C41 C51 1.362(11)
C41 H41 0.93
C51 C61 1.456(10)
C61 H61 0.93
Cu2 N3 1.971(8)
Cu2 N22 1.979(7)
Cu2 N12 2.025(7)
Cu2 S12 2.266(3)
Cu2 O1W 2.320(8)
S12 C72 1.723(9)
O1W H1W1 0.856(17)
O1W H1W2 0.86(9)
N12 C12 1.338(10)
N12 C52 1.408(11)
N22 C62 1.292(10)
N22 N32 1.390(8)
N32 C72 1.339(10)
N42 C72 1.326(9)
N42 H421 0.86
N42 H422 0.86
C12 C22 1.381(14)
C12 H12 0.93
C22 C32 1.376(15)
C22 H22 0.93
C32 C42 1.371(13)
C32 H32 0.93
C42 C52 1.365(12)
C42 H42 0.93
C52 C62 1.426(12)
C62 H62 0.93
N1 C2 1.309(11)
N1 C6 1.486(14)
N3 C2 1.358(10)
N3 C4 1.379(11)
N6 C6 1.338(11)
N6 H6B 0.86
N6 H6A 0.86
N7 C8 1.307(10)
N7 C5 1.477(13)
N9 C8 1.375(10)
N9 C4 1.378(11)
C2 H2 0.93
C4 C5 1.424(12)
C5 C6 1.208(13)
C8 H8 0.93
Cl1 O11 1.382(7)
Cl1 O31 1.384(8)
Cl1 O21 1.420(9)
Cl1 O41 1.423(6)

loop_
_geom_hbond_atom_site_label_D
_geom_hbond_atom_site_label_H
_geom_hbond_atom_site_label_A
_geom_hbond_distance_DH
_geom_hbond_distance_HA
_geom_hbond_distance_DA
_geom_hbond_angle_DHA
_geom_hbond_site_symmetry_A
O1W H1W1 N7 0.856(17) 2.31(6) 3.018(11) 140(9) 4_666
O1W H1W2 O31 0.86(9) 2.35(8) 2.954(10) 128(8) 3_666
N6 H6A N31 0.86 2.27 3.044(11) 150 2
N6 H6B O31 0.86 2.48 3.112(13) 131 2_545
N6 H6B O1W 0.86 2.53 3.340(13) 156 4_565
N41 H411 N1 0.86 2.18 3.024(10) 169 2_545
N41 H412 S11 0.86 2.67 3.494(7) 161 3
N42 H422 O41 0.86 2.23 3.071(11) 166 1_445
N42 H421 N6 0.86 2.62 3.166(5) 123 2_545
C2 H2 O1W 0.93 2.57 3.089(14) 116 .

loop_
_geom_torsion_atom_site_label_1
_geom_torsion_atom_site_label_2
_geom_torsion_atom_site_label_3
_geom_torsion_atom_site_label_4
_geom_torsion
C61 N21 N31 C71 -175.1(8)
Cu1 N21 N31 C71 8.4(9)
C51 N11 C11 C21 -2.5(13)
Cu1 N11 C11 C21 179.3(7)
N11 C11 C21 C31 0.6(15)
C11 C21 C31 C41 -0.4(14)
C21 C31 C41 C51 2.2(14)
C31 C41 C51 N11 -4.3(13)
C31 C41 C51 C61 174.6(8)
C11 N11 C51 C41 4.4(12)
Cu1 N11 C51 C41 -177.2(7)
C11 N11 C51 C61 -174.6(8)
Cu1 N11 C51 C61 3.8(9)
N31 N21 C61 C51 178.0(7)
Cu1 N21 C61 C51 -5.3(10)
C41 C51 C61 N21 -178.2(9)
N11 C51 C61 N21 0.8(11)
N21 N31 C71 N41 -175.8(7)
N21 N31 C71 S11 5.4(11)
Cu1 S11 C71 N31 -13.0(8)
Cu1 S11 C71 N41 168.2(6)
C62 N22 N32 C72 178.2(8)
Cu2 N22 N32 C72 1.6(10)
C52 N12 C12 C22 1.6(15)
Cu2 N12 C12 C22 173.4(8)
N12 C12 C22 C32 -0.6(17)
C12 C22 C32 C42 -1.6(18)
C22 C32 C42 C52 2.7(17)
C32 C42 C52 N12 -1.8(15)
C32 C42 C52 C62 -178.5(10)
C12 N12 C52 C42 -0.4(14)
Cu2 N12 C52 C42 -173.8(8)
C12 N12 C52 C62 176.6(8)
Cu2 N12 C52 C62 3.2(10)
N32 N22 C62 C52 178.4(8)
Cu2 N22 C62 C52 -4.7(11)
C42 C52 C62 N22 177.8(10)
N12 C52 C62 N22 0.9(13)
N22 N32 C72 N42 -177.7(7)
N22 N32 C72 S12 2.7(11)
Cu2 S12 C72 N42 175.7(7)
Cu2 S12 C72 N32 -4.6(8)
C6 N1 C2 N3 -2.7(14)
C4 N3 C2 N1 4.2(11)
Cu2 N3 C2 N1 -156.8(7)
C8 N9 C4 N3 -178.7(8)
Cu1 N9 C4 N3 10.9(12)
C8 N9 C4 C5 1.9(8)
Cu1 N9 C4 C5 -168.5(6)
C2 N3 C4 N9 177.9(7)
Cu2 N3 C4 N9 -22.6(12)
C2 N3 C4 C5 -2.8(11)
Cu2 N3 C4 C5 156.6(7)
N9 C4 C5 C6 178.7(10)
N3 C4 C5 C6 -0.7(16)
N9 C4 C5 N7 -1.9(9)
N3 C4 C5 N7 178.8(7)
C8 N7 C5 C6 -179.6(11)
C8 N7 C5 C4 1.0(9)
C4 C5 C6 N6 -177.2(9)
N7 C5 C6 N6 3.4(18)
C4 C5 C6 N1 2.6(15)
N7 C5 C6 N1 -176.8(8)
C2 N1 C6 C5 -1.1(14)
C2 N1 C6 N6 178.6(9)
C5 N7 C8 N9 0.3(9)
C4 N9 C8 N7 -1.5(10)
Cu1 N9 C8 N7 169.5(5)
